data_1532779
loop_
_publ_author_name
'Li Guobao'
'Lin Jianhua'
'Liao Fuhui'
'Tian Shujian'
'Liu Shixiang'
'Kohn, K.'
'Jing Xiping'
'Uesu, Y.'
'Cheng Zhaohua'
'Saitoh, K.'
'Terauchi, M.'
'Di Nai-Li'

_publ_section_title
;
 The structural and electric properties of the perovskite system (Ba Ti
 O3) - (Ba (Fe0.5 Ta0.5) O3)
;
_journal_name_full 'Journal of Solid State Chemistry'
_journal_page_first 1695
_journal_page_last 1703
_journal_volume 177
_journal_year 2004
_chemical_formula_sum 'Ba Fe0.5 O3 Ta0.5'
_chemical_name_systematic 'Ba ((Fe0.5 Ta0.5) O3)'
_space_group_IT_number 160
_symmetry_space_group_name_Hall 'R 3 -2"'
_symmetry_space_group_name_H-M 'R 3 m :H'
_cell_angle_alpha 90
_cell_angle_beta 90
_cell_angle_gamma 120
_cell_formula_units_Z 3
_cell_length_a 5.7414
_cell_length_b 5.7414
_cell_length_c 7.0317
_cell_volume 200.737
_citation_journal_id_ASTM JSSCBI
_cod_data_source_file LiGuobao_JSSCBI_2004_1707.cif
_cod_data_source_block Ba1Fe0.5O3Ta0.5
_cod_original_cell_volume 200.7366
_cod_original_formula_sum 'Ba1 Fe0.5 O3 Ta0.5'
_cod_database_code 1532779

loop_
_symmetry_equiv_pos_as_xyz
x,y,z
-y,x-y,z
-x+y,-x,z
-y,-x,z
x,x-y,z
-x+y,y,z
x+2/3,y+1/3,z+1/3
-y+2/3,x-y+1/3,z+1/3
-x+y+2/3,-x+1/3,z+1/3
-y+2/3,-x+1/3,z+1/3
x+2/3,x-y+1/3,z+1/3
-x+y+2/3,y+1/3,z+1/3
x+1/3,y+2/3,z+2/3
-y+1/3,x-y+2/3,z+2/3
-x+y+1/3,-x+2/3,z+2/3
-y+1/3,-x+2/3,z+2/3
x+1/3,x-y+2/3,z+2/3
-x+y+1/3,y+2/3,z+2/3

loop_
_atom_site_label
_atom_site_type_symbol
_atom_site_fract_x
_atom_site_fract_y
_atom_site_fract_z
_atom_site_occupancy
_atom_site_U_iso_or_equiv
O1 O-2 0.34 0.17 0.6876 1 0.0
Ta1 Ta+5 0 0 0.5208 0.5 0.0
Ba1 Ba+2 0 0 0 1 0.0
Fe1 Fe+3 0 0 0.5208 0.5 0.0
